data_2221286
loop_
_publ_author_name
'Wriedt, Mario'
'Jess, Inke'
'N\"ather, Christian'

_publ_section_title Poly[bis(cyanato-\k<i>N</i>)bis(\m-pyrazine-\k^2^<i>N</i>:<i>N</i>')cobalt(II)]
_journal_coeditor_code BT2872
_journal_issue 4
_journal_name_full 'Acta Crystallographica Section E'
_journal_page_first m431
_journal_paper_doi 10.1107/S1600536809005686
_journal_volume 65
_journal_year 2009
_chemical_formula_iupac '[Co (N C O)2 (C4 H4 N2)2]'
_chemical_formula_moiety 'C10 H8 Co N6 O2'
_chemical_formula_sum 'C10 H8 Co N6 O2'
_chemical_formula_weight 303.15
_chemical_name_systematic Poly[bis(cyanato-\k<i>N</i>)bis(\m-pyrazine-\k^2^<i>N</i>:<i>N</i>')cobalt(II)]
_space_group_IT_number 15
_symmetry_cell_setting monoclinic
_symmetry_space_group_name_Hall '-C 2yc'
_symmetry_space_group_name_H-M 'C 1 2/c 1'
_atom_sites_solution_hydrogens geom
_atom_sites_solution_primary direct
_atom_sites_solution_secondary difmap
_audit_creation_method SHELXL-97
_cell_angle_alpha 90.00
_cell_angle_beta 104.763(8)
_cell_angle_gamma 90.00
_cell_formula_units_Z 8
_cell_length_a 25.5712(17)
_cell_length_b 10.1230(8)
_cell_length_c 10.1863(7)
_cell_measurement_reflns_used 8000
_cell_measurement_temperature 170(2)
_cell_measurement_theta_max 25.9
_cell_measurement_theta_min 14.1
_cell_volume 2549.8(3)
_computing_cell_refinement 'X-AREA (Stoe & Cie, 2008)'
_computing_data_collection 'X-AREA (Stoe & Cie, 2008)'
_computing_data_reduction 'X-AREA (Stoe & Cie, 2008)'
_computing_molecular_graphics 'XP in SHELXTL (Sheldrick, 2008)'
_computing_publication_material 'XCIF in SHELXTL (Sheldrick, 2008)'
_computing_structure_refinement 'SHELXL97 (Sheldrick, 2008)'
_computing_structure_solution 'SHELXS97 (Sheldrick, 2008)'
_diffrn_ambient_temperature 170(2)
_diffrn_measured_fraction_theta_full 0.955
_diffrn_measured_fraction_theta_max 0.955
_diffrn_measurement_device_type 'Stoe IPDS-1'
_diffrn_measurement_method \f
_diffrn_radiation_monochromator graphite
_diffrn_radiation_source 'fine-focus sealed tube'
_diffrn_radiation_type MoK\a
_diffrn_radiation_wavelength 0.71073
_diffrn_reflns_av_R_equivalents 0.0385
_diffrn_reflns_av_sigmaI/netI 0.0256
_diffrn_reflns_limit_h_max 32
_diffrn_reflns_limit_h_min -32
_diffrn_reflns_limit_k_max 12
_diffrn_reflns_limit_k_min -12
_diffrn_reflns_limit_l_max 13
_diffrn_reflns_limit_l_min -13
_diffrn_reflns_number 11369
_diffrn_reflns_theta_full 27.10
_diffrn_reflns_theta_max 27.10
_diffrn_reflns_theta_min 2.85
_diffrn_standards_decay_% 0
_diffrn_standards_interval_time 0
_diffrn_standards_number 0
_exptl_absorpt_coefficient_mu 1.353
_exptl_absorpt_correction_T_max 0.903
_exptl_absorpt_correction_T_min 0.789
_exptl_absorpt_correction_type numerical
_exptl_absorpt_process_details '(X-SHAPE and X-RED32; Stoe & Cie, 2008)'
_exptl_crystal_colour yellow
_exptl_crystal_density_diffrn 1.579
_exptl_crystal_density_method 'not measured'
_exptl_crystal_description block
_exptl_crystal_F_000 1224
_exptl_crystal_size_max 0.24
_exptl_crystal_size_mid 0.14
_exptl_crystal_size_min 0.07
_refine_diff_density_max 0.709
_refine_diff_density_min -1.174
_refine_ls_extinction_method none
_refine_ls_goodness_of_fit_ref 1.044
_refine_ls_hydrogen_treatment constr
_refine_ls_matrix_type full
_refine_ls_number_parameters 198
_refine_ls_number_reflns 2684
_refine_ls_number_restraints 0
_refine_ls_restrained_S_all 1.044
_refine_ls_R_factor_all 0.0642
_refine_ls_R_factor_gt 0.0507
_refine_ls_shift/su_max 0.001
_refine_ls_shift/su_mean 0.000
_refine_ls_structure_factor_coef Fsqd
_refine_ls_weighting_details 'calc w=1/[\s^2^(Fo^2^)+(0.0575P)^2^+18.631P] where P=(Fo^2^+2Fc^2^)/3'
_refine_ls_weighting_scheme calc
_refine_ls_wR_factor_gt 0.1323
_refine_ls_wR_factor_ref 0.1391
_reflns_number_gt 2058
_reflns_number_total 2684
_reflns_threshold_expression I>2\s(I)
_cod_data_source_file bt2872.cif
_cod_data_source_block I
_cod_original_sg_symbol_H-M 'C 2/c'
_cod_database_code 2221286
_cod_database_fobs_code 2221286

loop_
_symmetry_equiv_pos_as_xyz
'x, y, z'
'-x, y, -z+1/2'
'x+1/2, y+1/2, z'
'-x+1/2, y+1/2, -z+1/2'
'-x, -y, -z'
'x, -y, z-1/2'
'-x+1/2, -y+1/2, -z'
'x+1/2, -y+1/2, z-1/2'

loop_
_atom_site_type_symbol
_atom_site_label
_atom_site_fract_x
_atom_site_fract_y
_atom_site_fract_z
_atom_site_U_iso_or_equiv
_atom_site_adp_type
_atom_site_calc_flag
_atom_site_refinement_flags
_atom_site_occupancy
_atom_site_disorder_assembly
_atom_site_disorder_group
Co Co1 0.629290(19) 0.75059(4) 0.63502(4) 0.01326(17) Uani d . 1 . .
N N1 0.62838(13) 0.5943(3) 0.7846(3) 0.0162(6) Uani d . 1 . .
C C1 0.66193(17) 0.5983(3) 0.9072(4) 0.0224(8) Uani d . 1 . .
H H1 0.6868 0.6695 0.9297 0.027 Uiso calc R 1 . .
C C2 0.66194(17) 0.5014(4) 1.0044(3) 0.0224(8) Uani d . 1 . .
H H2 0.6864 0.5088 1.0916 0.027 Uiso calc R 1 . .
N N2 0.62829(13) 0.3981(3) 0.9778(3) 0.0171(6) Uani d . 1 . .
C C3 0.59444(17) 0.3935(4) 0.8537(3) 0.0230(8) Uani d . 1 . .
H H3 0.5700 0.3215 0.8305 0.028 Uiso calc R 1 . .
C C4 0.59412(17) 0.4920(4) 0.7578(4) 0.0225(8) Uani d . 1 . .
H H4 0.5690 0.4864 0.6714 0.027 Uiso calc R 1 . .
N N11 0.63140(13) 0.9093(3) 0.4902(3) 0.0163(6) Uani d . 1 . .
C C11 0.67047(17) 0.9151(4) 0.4247(4) 0.0228(8) Uani d . 1 . .
H H11 0.6992 0.8528 0.4461 0.027 Uiso calc R 1 . .
C C12 0.67008(17) 1.0102(3) 0.3260(4) 0.0222(8) Uani d . 1 . .
H H12 0.6984 1.0110 0.2810 0.027 Uiso calc R 1 . .
N N12 0.63094(13) 1.1005(3) 0.2930(3) 0.0167(6) Uani d . 1 . .
C C13 0.59214(17) 1.0958(4) 0.3588(4) 0.0259(9) Uani d . 1 . .
H H13 0.5637 1.1590 0.3381 0.031 Uiso calc R 1 . .
C C14 0.59239(18) 1.0000(4) 0.4575(4) 0.0259(9) Uani d . 1 . .
H H14 0.5641 0.9993 0.5025 0.031 Uiso calc R 1 . .
N N21 0.54684(14) 0.7557(3) 0.5817(3) 0.0238(7) Uani d . 1 . .
C C21 0.5047(3) 0.7083(8) 0.5445(8) 0.0347(16) Uani d P 0.75 A 1
O O21 0.4602(3) 0.6596(9) 0.5110(10) 0.109(4) Uani d P 0.75 A 1
O O21' 0.4627(6) 0.7506(17) 0.4184(18) 0.052(4) Uani d P 0.25 A 2
C C21' 0.5054(9) 0.7583(16) 0.498(2) 0.023(4) Uani d P 0.25 A 2
N N31 0.71251(14) 0.7443(3) 0.6873(3) 0.0218(7) Uani d . 1 . .
C C31 0.7539(3) 0.7288(7) 0.7698(8) 0.0250(15) Uani d P 0.70 A 1
O O31 0.7962(3) 0.7135(8) 0.8513(7) 0.074(3) Uani d P 0.70 A 1
C C31' 0.7530(9) 0.7621(19) 0.734(2) 0.030(6) Uiso d P 0.30 A 2
O O31' 0.8018(11) 0.771(2) 0.789(3) 0.098(8) Uiso d P 0.30 A 2

loop_
_atom_site_aniso_label
_atom_site_aniso_U_11
_atom_site_aniso_U_22
_atom_site_aniso_U_33
_atom_site_aniso_U_12
_atom_site_aniso_U_13
_atom_site_aniso_U_23
Co1 0.0272(3) 0.0060(2) 0.0076(2) -0.00033(18) 0.00627(18) 0.00004(16)
N1 0.0307(18) 0.0095(13) 0.0085(13) -0.0035(11) 0.0050(13) 0.0015(10)
C1 0.037(2) 0.0124(16) 0.0150(16) -0.0096(15) 0.0022(16) 0.0021(13)
C2 0.037(2) 0.0160(17) 0.0103(15) -0.0053(15) -0.0003(16) 0.0024(13)
N2 0.0319(18) 0.0090(13) 0.0093(13) -0.0019(11) 0.0033(13) 0.0010(10)
C3 0.039(2) 0.0161(17) 0.0119(16) -0.0099(15) 0.0021(16) 0.0006(13)
C4 0.036(2) 0.0161(17) 0.0110(15) -0.0066(15) -0.0009(16) 0.0028(13)
N11 0.0312(18) 0.0083(13) 0.0119(13) 0.0028(11) 0.0100(13) 0.0027(10)
C11 0.036(2) 0.0137(17) 0.0241(18) 0.0075(15) 0.0172(17) 0.0096(14)
C12 0.036(2) 0.0147(16) 0.0220(17) 0.0080(15) 0.0182(17) 0.0087(14)
N12 0.0331(18) 0.0079(13) 0.0129(14) 0.0033(11) 0.0126(14) 0.0015(10)
C13 0.041(2) 0.0177(18) 0.0257(19) 0.0137(16) 0.0198(19) 0.0117(15)
C14 0.039(2) 0.0179(18) 0.0278(19) 0.0093(16) 0.0216(18) 0.0111(15)
N21 0.0311(18) 0.0192(16) 0.0204(15) -0.0023(14) 0.0056(16) -0.0001(12)
C21 0.034(4) 0.032(4) 0.040(4) 0.000(3) 0.014(3) -0.027(3)
O21 0.041(4) 0.137(8) 0.152(8) -0.033(4) 0.031(5) -0.114(7)
O21' 0.027(7) 0.061(11) 0.055(9) 0.012(7) -0.016(8) -0.038(8)
C21' 0.040(12) 0.004(8) 0.023(9) 0.001(7) 0.003(9) 0.004(6)
N31 0.0318(18) 0.0171(16) 0.0183(15) 0.0012(13) 0.0099(15) -0.0002(12)
C31 0.038(4) 0.018(3) 0.016(3) 0.007(3) 0.001(3) -0.010(3)
O31 0.052(4) 0.089(5) 0.055(4) 0.036(4) -0.031(4) -0.053(4)

loop_
_atom_type_symbol
_atom_type_description
_atom_type_scat_dispersion_real
_atom_type_scat_dispersion_imag
_atom_type_scat_source
C C 0.0033 0.0016 'International Tables Vol C Tables 4.2.6.8 and 6.1.1.4'
H H 0.0000 0.0000 'International Tables Vol C Tables 4.2.6.8 and 6.1.1.4'
N N 0.0061 0.0033 'International Tables Vol C Tables 4.2.6.8 and 6.1.1.4'
O O 0.0106 0.0060 'International Tables Vol C Tables 4.2.6.8 and 6.1.1.4'
Co Co 0.3494 0.9721 'International Tables Vol C Tables 4.2.6.8 and 6.1.1.4'

loop_
_geom_angle_atom_site_label_1
_geom_angle_atom_site_label_2
_geom_angle_atom_site_label_3
_geom_angle_site_symmetry_1
_geom_angle_site_symmetry_3
_geom_angle
_geom_angle_publ_flag
N21 Co1 N31 . . 179.45(13) y
N21 Co1 N11 . . 90.19(12) y
N31 Co1 N11 . . 89.76(12) y
N21 Co1 N2 . 6_565 90.23(12) y
N31 Co1 N2 . 6_565 89.23(12) y
N11 Co1 N2 . 6_565 90.53(11) y
N21 Co1 N12 . 6_576 90.19(12) y
N31 Co1 N12 . 6_576 90.35(12) y
N11 Co1 N12 . 6_576 89.45(10) y
N2 Co1 N12 6_565 6_576 179.58(12) y
N21 Co1 N1 . . 90.57(12) y
N31 Co1 N1 . . 89.49(12) y
N11 Co1 N1 . . 178.55(11) y
N2 Co1 N1 6_565 . 90.70(10) y
N12 Co1 N1 6_576 . 89.32(10) y
C1 N1 C4 . . 116.7(3) ?
C1 N1 Co1 . . 120.9(2) ?
C4 N1 Co1 . . 122.5(2) ?
N1 C1 C2 . . 122.1(3) ?
N1 C1 H1 . . 118.9 ?
C2 C1 H1 . . 118.9 ?
N2 C2 C1 . . 121.5(3) ?
N2 C2 H2 . . 119.3 ?
C1 C2 H2 . . 119.3 ?
C2 N2 C3 . . 116.5(3) ?
C2 N2 Co1 . 6_566 120.1(2) ?
C3 N2 Co1 . 6_566 123.4(2) ?
N2 C3 C4 . . 121.6(3) ?
N2 C3 H3 . . 119.2 ?
C4 C3 H3 . . 119.2 ?
N1 C4 C3 . . 121.6(3) ?
N1 C4 H4 . . 119.2 ?
C3 C4 H4 . . 119.2 ?
C14 N11 C11 . . 116.8(3) ?
C14 N11 Co1 . . 121.8(2) ?
C11 N11 Co1 . . 121.2(2) ?
N11 C11 C12 . . 121.5(3) ?
N11 C11 H11 . . 119.2 ?
C12 C11 H11 . . 119.2 ?
N12 C12 C11 . . 121.6(3) ?
N12 C12 H12 . . 119.2 ?
C11 C12 H12 . . 119.2 ?
C13 N12 C12 . . 117.1(3) ?
C13 N12 Co1 . 6_575 121.0(2) ?
C12 N12 Co1 . 6_575 121.9(2) ?
N12 C13 C14 . . 121.3(3) ?
N12 C13 H13 . . 119.3 ?
C14 C13 H13 . . 119.3 ?
N11 C14 C13 . . 121.6(3) ?
N11 C14 H14 . . 119.2 ?
C13 C14 H14 . . 119.2 ?
C21 N21 C21' . . 34.7(8) ?
C21 N21 Co1 . . 153.4(5) ?
C21' N21 Co1 . . 150.6(11) ?
N21 C21 O21 . . 177.2(8) ?
N21 C21' O21' . . 174(2) ?
C31' N31 C31 . . 24.8(10) ?
C31' N31 Co1 . . 163.3(12) ?
C31 N31 Co1 . . 150.1(5) ?
N31 C31 O31 . . 178.7(10) ?
N31 C31' O31' . . 174(2) ?

loop_
_geom_bond_atom_site_label_1
_geom_bond_atom_site_label_2
_geom_bond_site_symmetry_2
_geom_bond_distance
_geom_bond_publ_flag
Co1 N21 . 2.039(3) y
Co1 N31 . 2.059(3) y
Co1 N11 . 2.191(3) y
Co1 N2 6_565 2.193(3) y
Co1 N12 6_576 2.197(3) y
Co1 N1 . 2.200(3) y
N1 C1 . 1.324(5) ?
N1 C4 . 1.339(5) ?
C1 C2 . 1.394(5) ?
C1 H1 . 0.9500 ?
C2 N2 . 1.337(5) ?
C2 H2 . 0.9500 ?
N2 C3 . 1.338(5) ?
N2 Co1 6_566 2.193(3) ?
C3 C4 . 1.395(5) ?
C3 H3 . 0.9500 ?
C4 H4 . 0.9500 ?
N11 C14 . 1.334(5) ?
N11 C11 . 1.337(5) ?
C11 C12 . 1.390(5) ?
C11 H11 . 0.9500 ?
C12 N12 . 1.333(5) ?
C12 H12 . 0.9500 ?
N12 C13 . 1.332(5) ?
N12 Co1 6_575 2.197(3) ?
C13 C14 . 1.397(5) ?
C13 H13 . 0.9500 ?
C14 H14 . 0.9500 ?
N21 C21 . 1.151(8) ?
N21 C21' . 1.18(2) ?
C21 O21 . 1.206(9) ?
O21' C21' . 1.19(3) ?
N31 C31' . 1.04(2) ?
N31 C31 . 1.182(8) ?
C31 O31 . 1.195(9) ?
C31' O31' . 1.24(4) ?
